data_4117260
loop_
_publ_author_name
'Atsuya Muranaka'
'Shino Ohira'
'Daisuke Hashizume'
'Hiroyuki Koshino'
'Fumiko Kyotani'
'Machiko Hirayama'
'Masanobu Uchiyama'

_publ_section_title
;
 [18]/[20]\p Hemiporphyrazine: A Redox-Switchable Near-Infrared Dye
;
_journal_name_full 'Journal of the American Chemical Society'
_journal_page_first 190
_journal_page_last 193
_journal_paper_doi 10.1021/ja210410c
_journal_volume 134
_journal_year 2012
_chemical_formula_moiety 'C60 H50 N6 O8, 2(C H4 O), 3(H2 O)'
_chemical_formula_sum 'C62 H64 N6 O13'
_chemical_formula_weight 1101.19
_chemical_name_systematic
;
 ?
;
_space_group_IT_number 14
_symmetry_cell_setting monoclinic
_symmetry_space_group_name_Hall '-P 2yn'
_symmetry_space_group_name_H-M 'P 1 21/n 1'
_atom_sites_solution_hydrogens difmap
_atom_sites_solution_primary direct
_atom_sites_solution_secondary difmap
_audit_creation_method SHELXL-97
_cell_angle_alpha 90
_cell_angle_beta 94.1620(14)
_cell_angle_gamma 90
_cell_formula_units_Z 4
_cell_length_a 13.1573(4)
_cell_length_b 23.1632(10)
_cell_length_c 23.1529(14)
_cell_measurement_reflns_used 78907
_cell_measurement_temperature 90
_cell_measurement_theta_max 30.0
_cell_measurement_theta_min 1.73
_cell_volume 7037.6(6)
_computing_cell_refinement HKL2000
_computing_data_collection CrystalClear
_computing_data_reduction HKL2000
_computing_molecular_graphics 'ORTEP-3 for Windows'
_computing_publication_material 'SHELXL-97 (Sheldrick, 2008)'
_computing_structure_refinement 'SHELXL-97 (Sheldrick, 2008)'
_computing_structure_solution SIR2004
_diffrn_ambient_temperature 90
_diffrn_detector_area_resol_mean 7.31
_diffrn_measured_fraction_theta_full 0.999
_diffrn_measured_fraction_theta_max 0.999
_diffrn_measurement_device_type 'Rigaku AFC-8 with Saturn70 CCD'
_diffrn_measurement_method \w-scan
_diffrn_radiation_monochromator confocal
_diffrn_radiation_source 'fine-focus rotating anode'
_diffrn_radiation_type MoK\a
_diffrn_radiation_wavelength 0.71073
_diffrn_reflns_av_R_equivalents 0.0995
_diffrn_reflns_av_sigmaI/netI 0.1150
_diffrn_reflns_limit_h_max 15
_diffrn_reflns_limit_h_min -15
_diffrn_reflns_limit_k_max 27
_diffrn_reflns_limit_k_min -27
_diffrn_reflns_limit_l_max 27
_diffrn_reflns_limit_l_min -27
_diffrn_reflns_number 68460
_diffrn_reflns_theta_full 25.00
_diffrn_reflns_theta_max 25.00
_diffrn_reflns_theta_min 1.73
_diffrn_standards_number 0
_exptl_absorpt_coefficient_mu 0.073
_exptl_absorpt_correction_type none
_exptl_crystal_colour orange-red
_exptl_crystal_density_diffrn 1.039
_exptl_crystal_description pillar
_exptl_crystal_F_000 2328
_exptl_crystal_size_max 0.24
_exptl_crystal_size_mid 0.05
_exptl_crystal_size_min 0.05
_platon_squeeze_details
;
;
_refine_diff_density_max 1.140
_refine_diff_density_min -0.282
_refine_diff_density_rms 0.077
_refine_ls_extinction_method none
_refine_ls_goodness_of_fit_ref 0.926
_refine_ls_hydrogen_treatment mixed
_refine_ls_matrix_type full
_refine_ls_number_parameters 714
_refine_ls_number_reflns 12399
_refine_ls_number_restraints 100
_refine_ls_restrained_S_all 0.926
_refine_ls_R_factor_all 0.1907
_refine_ls_R_factor_gt 0.1045
_refine_ls_shift/su_max 0.000
_refine_ls_shift/su_mean 0.000
_refine_ls_structure_factor_coef Fsqd
_refine_ls_weighting_details 'calc w=1/[\s^2^(Fo^2^)+(0.1819P)^2^] where P=(Fo^2^+2Fc^2^)/3'
_refine_ls_weighting_scheme calc
_refine_ls_wR_factor_gt 0.2829
_refine_ls_wR_factor_ref 0.3192
_reflns_number_gt 4868
_reflns_number_total 12399
_reflns_threshold_expression I>2\s(I)
_cod_data_source_file ja210410c_si_002.cif
_cod_data_source_block hemipor-reductant
_cod_original_sg_symbol_H-M 'P 21/n'
_cod_database_code 4117260

loop_
_symmetry_equiv_pos_as_xyz
'x, y, z'
'-x+1/2, y+1/2, -z+1/2'
'-x, -y, -z'
'x-1/2, -y-1/2, z-1/2'

loop_
_atom_site_label
_atom_site_type_symbol
_atom_site_fract_x
_atom_site_fract_y
_atom_site_fract_z
_atom_site_U_iso_or_equiv
_atom_site_adp_type
_atom_site_occupancy
_atom_site_symmetry_multiplicity
_atom_site_calc_flag
_atom_site_refinement_flags
_atom_site_disorder_assembly
_atom_site_disorder_group
O1 O 0.2899(3) 0.27281(19) 0.64576(13) 0.0737(11) Uani 1 1 d . . .
H1H H 0.3451 0.2870 0.6597 0.111 Uiso 1 1 calc R . .
O2 O 0.4840(3) 0.2577(2) 0.47972(14) 0.0808(13) Uani 1 1 d . . .
H2H H 0.4785 0.2458 0.4453 0.121 Uiso 1 1 calc R . .
O3 O 0.4649(2) 0.10820(17) 0.21965(14) 0.0667(10) Uani 1 1 d . . .
O4 O 0.2991(2) 0.11380(15) 0.15388(12) 0.0548(9) Uani 1 1 d . . .
O5 O -0.1020(2) 0.28175(14) 0.25853(12) 0.0545(9) Uani 1 1 d . . .
H5H H -0.1557 0.2982 0.2453 0.082 Uiso 1 1 calc R . .
O6 O -0.2886(3) 0.2789(2) 0.42801(16) 0.0947(15) Uani 1 1 d . . .
H6H H -0.2970 0.2561 0.4555 0.142 Uiso 1 1 calc R . .
O7 O -0.2828(3) 0.09164(19) 0.67179(14) 0.0762(12) Uani 1 1 d D . .
O8 O -0.1225(3) 0.09835(16) 0.74037(14) 0.0648(10) Uani 1 1 d . A .
N1 N 0.0108(3) 0.20761(18) 0.52630(16) 0.0567(11) Uani 1 1 d . . .
H1N H 0.0432 0.2233 0.4983 0.068 Uiso 1 1 calc R . .
N2 N 0.1479(3) 0.19925(19) 0.60049(16) 0.0575(11) Uani 1 1 d . . .
N3 N 0.3407(3) 0.19043(19) 0.42401(16) 0.0570(11) Uani 1 1 d . . .
N4 N 0.1704(3) 0.20298(18) 0.37776(15) 0.0498(10) Uani 1 1 d . . .
H4N H 0.1384 0.2170 0.4068 0.060 Uiso 1 1 calc R . .
N5 N 0.0316(3) 0.20348(18) 0.30235(16) 0.0517(11) Uani 1 1 d . . .
N6 N -0.1609(3) 0.2001(2) 0.47927(17) 0.0628(12) Uani 1 1 d . . .
C1 C -0.0947(4) 0.1926(2) 0.5215(2) 0.0567(14) Uani 1 1 d . . .
C2 C -0.1148(4) 0.1678(2) 0.57757(19) 0.0507(13) Uani 1 1 d . A .
C3 C -0.2031(4) 0.1427(3) 0.5938(2) 0.0669(16) Uani 1 1 d . . .
H3 H -0.2632 0.1413 0.5685 0.080 Uiso 1 1 calc R A .
C4 C -0.1995(4) 0.1196(2) 0.6495(2) 0.0590(14) Uani 1 1 d . A .
C5 C -0.1116(4) 0.1225(2) 0.68701(19) 0.0528(13) Uani 1 1 d . . .
C6 C -0.0228(4) 0.1465(2) 0.6696(2) 0.0555(13) Uani 1 1 d . A .
H6 H 0.0379 0.1478 0.6944 0.067 Uiso 1 1 calc R . .
C7 C -0.0275(4) 0.1688(2) 0.6134(2) 0.0506(13) Uani 1 1 d . . .
C8 C 0.0556(4) 0.1943(2) 0.5810(2) 0.0526(13) Uani 1 1 d . A .
C9 C 0.2259(4) 0.2177(2) 0.56552(19) 0.0580(14) Uani 1 1 d . . .
C10 C 0.3012(4) 0.2539(3) 0.5906(2) 0.0637(15) Uani 1 1 d . . .
C11 C 0.3878(4) 0.2677(3) 0.56159(19) 0.0674(17) Uani 1 1 d . . .
H11 H 0.4396 0.2919 0.5792 0.081 Uiso 1 1 calc R . .
C12 C 0.3962(4) 0.2452(3) 0.5061(2) 0.0671(16) Uani 1 1 d . . .
C13 C 0.3199(4) 0.2116(2) 0.47921(19) 0.0576(14) Uani 1 1 d . . .
C14 C 0.2331(4) 0.1980(2) 0.5082(2) 0.0582(14) Uani 1 1 d . . .
H14 H 0.1798 0.1757 0.4895 0.070 Uiso 1 1 calc R . .
C15 C 0.2728(4) 0.1877(2) 0.38092(19) 0.0521(13) Uani 1 1 d . . .
C16 C 0.2923(4) 0.1650(2) 0.32355(19) 0.0530(13) Uani 1 1 d . . .
C17 C 0.3842(3) 0.1446(2) 0.30358(19) 0.0498(13) Uani 1 1 d . . .
H17 H 0.4447 0.1419 0.3284 0.060 Uiso 1 1 calc R . .
C18 C 0.3819(4) 0.1288(2) 0.2462(2) 0.0549(13) Uani 1 1 d . . .
C19 C 0.2902(4) 0.1317(2) 0.20982(19) 0.0490(12) Uani 1 1 d . . .
C20 C 0.2007(3) 0.1510(2) 0.23063(18) 0.0451(12) Uani 1 1 d . . .
H20 H 0.1392 0.1526 0.2065 0.054 Uiso 1 1 calc R . .
C21 C 0.2037(3) 0.1681(2) 0.28836(17) 0.0427(11) Uani 1 1 d . . .
C22 C 0.1255(4) 0.1930(2) 0.32251(18) 0.0503(13) Uani 1 1 d . . .
C23 C -0.0438(3) 0.2241(2) 0.33829(19) 0.0479(12) Uani 1 1 d . . .
C24 C -0.1135(4) 0.2636(2) 0.31263(18) 0.0482(12) Uani 1 1 d . . .
C25 C -0.1957(4) 0.2824(2) 0.34406(19) 0.0577(14) Uani 1 1 d . . .
H25 H -0.2436 0.3095 0.3275 0.069 Uiso 1 1 calc R . .
C26 C -0.2057(4) 0.2612(3) 0.3989(2) 0.0674(16) Uani 1 1 d . . .
C27 C -0.1349(4) 0.2231(2) 0.42552(19) 0.0542(14) Uani 1 1 d . . .
C28 C -0.0555(4) 0.2043(2) 0.39417(19) 0.0539(13) Uani 1 1 d . . .
H28 H -0.0079 0.1773 0.4112 0.065 Uiso 1 1 calc R . .
C29A C -0.3732(3) 0.0848(2) 0.63456(18) 0.0723(19) Uani 0.732(5) 1 d PGDU A 1
C30A C -0.3810(4) 0.0305(2) 0.6089(2) 0.089(3) Uani 0.732(5) 1 d PGU A 1
C31A C -0.4708(4) 0.0183(2) 0.5752(2) 0.110(3) Uani 0.732(5) 1 d PGU A 1
H31A H -0.4796 -0.0184 0.5573 0.132 Uiso 0.732(5) 1 calc PR A 1
C32A C -0.5476(4) 0.0595(3) 0.5677(3) 0.127(4) Uani 0.732(5) 1 d PGU A 1
H32A H -0.6083 0.0508 0.5447 0.153 Uiso 0.732(5) 1 calc PR A 1
C33A C -0.5358(3) 0.1135(3) 0.5936(2) 0.074(2) Uani 0.732(5) 1 d PGU A 1
H33A H -0.5886 0.1413 0.5879 0.089 Uiso 0.732(5) 1 calc PR A 1
C34A C -0.4475(3) 0.1275(2) 0.62799(17) 0.071(2) Uani 0.732(5) 1 d PGU A 1
C35A C -0.2961(5) -0.0129(3) 0.6176(3) 0.128(4) Uani 0.732(5) 1 d PGU A 1
H35A H -0.2357 0.0015 0.5997 0.192 Uiso 0.732(5) 1 calc PR A 1
H35B H -0.3176 -0.0496 0.5996 0.192 Uiso 0.732(5) 1 calc PR A 1
H35C H -0.2796 -0.0188 0.6591 0.192 Uiso 0.732(5) 1 calc PR A 1
C36A C -0.4337(5) 0.1857(2) 0.6562(3) 0.095(3) Uani 0.732(5) 1 d PGU A 1
H36A H -0.3692 0.1864 0.6801 0.143 Uiso 0.732(5) 1 calc PR A 1
H36B H -0.4902 0.1931 0.6805 0.143 Uiso 0.732(5) 1 calc PR A 1
H36C H -0.4328 0.2156 0.6262 0.143 Uiso 0.732(5) 1 calc PR A 1
C29B C -0.3825(5) 0.0932(6) 0.6437(5) 0.0723(19) Uani 0.268(5) 1 d PGDU A 2
C30B C -0.4248(7) 0.0561(6) 0.6012(6) 0.089(3) Uani 0.268(5) 1 d PGU A 2
C31B C -0.5203(8) 0.0709(8) 0.5752(6) 0.110(3) Uani 0.268(5) 1 d PGU A 2
H31B H -0.5522 0.0465 0.5463 0.132 Uiso 0.268(5) 1 calc PR A 2
C32B C -0.5691(8) 0.1211(8) 0.5912(7) 0.127(4) Uani 0.268(5) 1 d PGU A 2
H32B H -0.6340 0.1308 0.5732 0.153 Uiso 0.268(5) 1 calc PR A 2
C33B C -0.5233(8) 0.1572(6) 0.6334(6) 0.074(2) Uani 0.268(5) 1 d PGU A 2
H33B H -0.5572 0.1915 0.6437 0.089 Uiso 0.268(5) 1 calc PR A 2
C34B C -0.4280(7) 0.1439(5) 0.6609(5) 0.071(2) Uani 0.268(5) 1 d PGU A 2
C35B C -0.3694(13) 0.0024(7) 0.5846(9) 0.128(4) Uani 0.268(5) 1 d PGU A 2
H35D H -0.3991 -0.0118 0.5472 0.192 Uiso 0.268(5) 1 calc PR A 2
H35E H -0.3760 -0.0274 0.6142 0.192 Uiso 0.268(5) 1 calc PR A 2
H35F H -0.2972 0.0113 0.5816 0.192 Uiso 0.268(5) 1 calc PR A 2
C36B C -0.3776(12) 0.1827(7) 0.7065(7) 0.095(3) Uani 0.268(5) 1 d PGU A 2
H36D H -0.3366 0.1593 0.7348 0.143 Uiso 0.268(5) 1 calc PR A 2
H36E H -0.4299 0.2036 0.7262 0.143 Uiso 0.268(5) 1 calc PR A 2
H36F H -0.3335 0.2103 0.6883 0.143 Uiso 0.268(5) 1 calc PR A 2
C37 C -0.0374(2) 0.09543(14) 0.78002(12) 0.0638(15) Uani 1 1 d G . .
C38 C -0.0296(3) 0.13600(15) 0.82451(13) 0.087(2) Uani 1 1 d G A .
C39 C 0.0516(4) 0.1296(2) 0.86634(14) 0.138(4) Uani 1 1 d G A .
H39 H 0.0593 0.1561 0.8977 0.166 Uiso 1 1 calc R . .
C40 C 0.1213(3) 0.0849(2) 0.86248(18) 0.148(5) Uani 1 1 d G A .
H40 H 0.1762 0.0810 0.8912 0.178 Uiso 1 1 calc R . .
C41 C 0.1111(3) 0.0458(2) 0.8168(2) 0.127(3) Uani 1 1 d G A .
H41 H 0.1595 0.0156 0.8146 0.152 Uiso 1 1 calc R . .
C42 C 0.0306(3) 0.05025(15) 0.77418(16) 0.088(2) Uani 1 1 d G A .
C43 C -0.1059(4) 0.18415(18) 0.8270(2) 0.132(3) Uani 1 1 d G A .
H43A H -0.1732 0.1704 0.8121 0.197 Uiso 1 1 calc R . .
H43B H -0.0852 0.2166 0.8035 0.197 Uiso 1 1 calc R . .
H43C H -0.1091 0.1968 0.8673 0.197 Uiso 1 1 calc R . .
C44 C 0.0188(4) 0.00837(18) 0.7245(2) 0.123(3) Uani 1 1 d G A .
H44A H -0.0442 -0.0138 0.7270 0.185 Uiso 1 1 calc R . .
H44B H 0.0771 -0.0181 0.7264 0.185 Uiso 1 1 calc R . .
H44C H 0.0159 0.0296 0.6879 0.185 Uiso 1 1 calc R . .
C45 C 0.55652(18) 0.10349(12) 0.25407(12) 0.0559(13) Uani 1 1 d G . .
C46 C 0.6205(2) 0.15132(12) 0.26012(14) 0.089(2) Uani 1 1 d G . .
C47 C 0.7142(2) 0.14350(16) 0.29147(16) 0.095(2) Uani 1 1 d G . .
H47 H 0.7598 0.1751 0.2971 0.114 Uiso 1 1 calc R . .
C48 C 0.7414(2) 0.08977(18) 0.31460(16) 0.093(2) Uani 1 1 d G . .
H48 H 0.8054 0.0850 0.3358 0.111 Uiso 1 1 calc R . .
C49 C 0.6755(2) 0.04305(15) 0.30682(14) 0.0836(19) Uani 1 1 d G . .
H49 H 0.6953 0.0065 0.3226 0.100 Uiso 1 1 calc R . .
C50 C 0.5806(2) 0.04895(12) 0.27608(12) 0.0665(16) Uani 1 1 d G . .
C51 C 0.5890(3) 0.20869(13) 0.2341(2) 0.111(3) Uani 1 1 d G . .
H51A H 0.5709 0.2039 0.1926 0.167 Uiso 1 1 calc R . .
H51B H 0.6455 0.2361 0.2398 0.167 Uiso 1 1 calc R . .
H51C H 0.5299 0.2234 0.2530 0.167 Uiso 1 1 calc R . .
C52 C 0.5087(3) -0.00125(13) 0.26726(19) 0.0783(17) Uani 1 1 d G . .
H52A H 0.4403 0.0106 0.2765 0.117 Uiso 1 1 calc R . .
H52B H 0.5322 -0.0331 0.2927 0.117 Uiso 1 1 calc R . .
H52C H 0.5069 -0.0139 0.2268 0.117 Uiso 1 1 calc R . .
C53 C 0.21020(19) 0.09661(11) 0.12129(10) 0.0485(12) Uani 1 1 d G . .
C54 C 0.17647(19) 0.04016(11) 0.12782(10) 0.0586(14) Uani 1 1 d G . .
C55 C 0.0916(2) 0.02282(13) 0.09228(13) 0.0768(18) Uani 1 1 d G . .
H55 H 0.0656 -0.0152 0.0957 0.092 Uiso 1 1 calc R . .
C56 C 0.0449(2) 0.06070(17) 0.05197(13) 0.083(2) Uani 1 1 d G . .
H56 H -0.0127 0.0484 0.0280 0.099 Uiso 1 1 calc R . .
C57 C 0.0822(2) 0.11647(16) 0.04650(11) 0.083(2) Uani 1 1 d G . .
H57 H 0.0498 0.1418 0.0186 0.099 Uiso 1 1 calc R . .
C58 C 0.1664(2) 0.13586(12) 0.08142(11) 0.0716(17) Uani 1 1 d G . .
C59 C 0.2294(3) 0.00020(14) 0.17155(15) 0.0754(17) Uani 1 1 d G . .
H59A H 0.3027 -0.0001 0.1664 0.113 Uiso 1 1 calc R . .
H59B H 0.2020 -0.0389 0.1660 0.113 Uiso 1 1 calc R . .
H59C H 0.2180 0.0136 0.2107 0.113 Uiso 1 1 calc R . .
C60 C 0.2075(4) 0.19600(12) 0.07587(17) 0.091(2) Uani 1 1 d G . .
H60A H 0.2137 0.2144 0.1141 0.137 Uiso 1 1 calc R . .
H60B H 0.1610 0.2185 0.0497 0.137 Uiso 1 1 calc R . .
H60C H 0.2747 0.1943 0.0602 0.137 Uiso 1 1 calc R . .
O1W O 0.0951(3) 0.29455(17) 0.45055(17) 0.0704(11) Uani 1 1 d D . .
H1W H 0.1497(19) 0.3162(14) 0.4621(18) 0.054(16) Uiso 1 1 d D . .
H2W H 0.057(3) 0.3184(15) 0.427(2) 0.10(2) Uiso 1 1 d D . .
O2W O 0.0660(6) 0.0612(3) 0.4400(3) 0.184(3) Uani 1 1 d . . .
O3W O 0.1339(4) 0.0506(2) 0.56660(19) 0.1154(18) Uani 1 1 d . . .
O1M O 0.2313(2) 0.16619(15) 0.71286(13) 0.0563(9) Uani 1 1 d . . .
H1M H 0.2057 0.1806 0.6818 0.084 Uiso 1 1 calc R . .
C1M C 0.2548(4) 0.1079(2) 0.7039(2) 0.0678(16) Uani 1 1 d . . .
H1MA H 0.3051 0.1050 0.6748 0.102 Uiso 1 1 calc R . .
H1MB H 0.1927 0.0871 0.6902 0.102 Uiso 1 1 calc R . .
H1MC H 0.2828 0.0908 0.7403 0.102 Uiso 1 1 calc R . .
O2M O 0.4568(3) 0.32267(16) 0.68887(12) 0.0570(9) Uani 1 1 d . . .
H2M H 0.4807 0.3116 0.7216 0.085 Uiso 1 1 calc R . .
C2M C 0.4381(5) 0.3825(3) 0.6903(2) 0.0759(17) Uani 1 1 d . . .
H2MA H 0.3868 0.3906 0.7178 0.114 Uiso 1 1 calc R . .
H2MB H 0.4131 0.3957 0.6516 0.114 Uiso 1 1 calc R . .
H2MC H 0.5014 0.4028 0.7024 0.114 Uiso 1 1 calc R . .

loop_
_atom_site_aniso_label
_atom_site_aniso_U_11
_atom_site_aniso_U_22
_atom_site_aniso_U_33
_atom_site_aniso_U_23
_atom_site_aniso_U_13
_atom_site_aniso_U_12
O1 0.074(3) 0.111(3) 0.037(2) -0.0042(19) 0.0033(17) -0.033(2)
O2 0.076(3) 0.131(4) 0.036(2) -0.008(2) 0.0094(18) -0.046(2)
O3 0.039(2) 0.104(3) 0.059(2) -0.0013(19) 0.0175(16) -0.0007(19)
O4 0.053(2) 0.076(3) 0.0377(18) -0.0061(16) 0.0169(15) -0.0078(17)
O5 0.057(2) 0.074(3) 0.0327(18) 0.0047(15) 0.0070(14) 0.0116(17)
O6 0.074(3) 0.160(5) 0.053(2) 0.023(2) 0.026(2) 0.051(3)
O7 0.062(2) 0.123(4) 0.046(2) 0.013(2) 0.0188(18) -0.009(2)
O8 0.065(2) 0.088(3) 0.042(2) 0.0080(18) 0.0093(17) -0.0072(19)
N1 0.063(3) 0.069(3) 0.039(2) -0.001(2) 0.013(2) 0.002(2)
N2 0.052(3) 0.083(3) 0.037(2) 0.002(2) 0.007(2) -0.018(2)
N3 0.062(3) 0.071(3) 0.038(2) -0.007(2) 0.003(2) -0.012(2)
N4 0.040(2) 0.076(3) 0.034(2) -0.0044(19) 0.0072(17) 0.005(2)
N5 0.053(3) 0.063(3) 0.039(2) 0.0016(19) 0.0074(19) 0.003(2)
N6 0.047(3) 0.102(4) 0.040(2) 0.008(2) 0.006(2) 0.017(2)
C1 0.055(3) 0.067(4) 0.049(3) -0.010(3) 0.010(3) 0.009(3)
C2 0.047(3) 0.070(4) 0.036(3) 0.000(2) 0.013(2) 0.004(2)
C3 0.056(3) 0.107(5) 0.040(3) -0.010(3) 0.017(2) 0.007(3)
C4 0.051(3) 0.081(4) 0.048(3) 0.002(3) 0.025(3) -0.008(3)
C5 0.057(3) 0.074(4) 0.028(3) 0.001(2) 0.011(2) 0.001(3)
C6 0.056(3) 0.070(4) 0.040(3) -0.005(2) 0.002(2) -0.001(3)
C7 0.051(3) 0.059(4) 0.043(3) -0.006(2) 0.010(2) -0.003(2)
C8 0.060(4) 0.063(4) 0.035(3) -0.001(2) 0.003(2) -0.005(3)
C9 0.065(3) 0.079(4) 0.030(3) -0.005(2) 0.004(2) -0.016(3)
C10 0.067(4) 0.091(5) 0.032(3) -0.007(3) -0.002(2) -0.017(3)
C11 0.069(4) 0.103(5) 0.030(3) 0.003(3) 0.004(2) -0.032(3)
C12 0.062(4) 0.103(5) 0.035(3) 0.008(3) 0.003(3) -0.032(3)
C13 0.065(4) 0.078(4) 0.030(3) 0.000(2) 0.007(2) -0.015(3)
C14 0.064(3) 0.073(4) 0.037(3) 0.000(2) -0.001(2) -0.002(3)
C15 0.058(3) 0.071(4) 0.027(3) -0.001(2) 0.001(2) -0.014(3)
C16 0.051(3) 0.069(4) 0.040(3) -0.003(2) 0.007(2) -0.015(3)
C17 0.039(3) 0.075(4) 0.037(3) -0.009(2) 0.009(2) -0.006(2)
C18 0.039(3) 0.065(4) 0.063(3) 0.001(3) 0.019(2) -0.015(2)
C19 0.051(3) 0.055(3) 0.043(3) -0.004(2) 0.015(2) -0.012(2)
C20 0.035(3) 0.063(3) 0.037(3) -0.001(2) 0.005(2) -0.001(2)
C21 0.042(3) 0.056(3) 0.031(2) -0.001(2) 0.006(2) -0.004(2)
C22 0.058(3) 0.067(4) 0.027(3) 0.007(2) 0.009(2) 0.006(3)
C23 0.036(3) 0.068(4) 0.041(3) 0.005(2) 0.006(2) 0.005(2)
C24 0.051(3) 0.063(4) 0.030(3) -0.001(2) 0.003(2) 0.000(3)
C25 0.057(3) 0.085(4) 0.031(3) 0.002(2) 0.001(2) 0.017(3)
C26 0.058(3) 0.102(5) 0.044(3) 0.000(3) 0.021(3) 0.017(3)
C27 0.052(3) 0.076(4) 0.035(3) 0.009(2) 0.007(2) 0.019(3)
C28 0.044(3) 0.079(4) 0.041(3) 0.006(2) 0.013(2) 0.012(2)
C29A 0.036(3) 0.108(5) 0.075(4) 0.028(4) 0.018(3) 0.014(3)
C30A 0.080(6) 0.126(8) 0.063(5) -0.001(5) 0.017(5) -0.010(6)
C31A 0.119(8) 0.113(8) 0.101(6) -0.019(6) 0.018(6) -0.035(6)
C32A 0.099(7) 0.162(10) 0.124(8) 0.015(7) 0.020(6) -0.037(7)
C33A 0.052(4) 0.109(7) 0.060(5) 0.007(4) -0.002(4) -0.004(4)
C34A 0.050(4) 0.118(7) 0.046(5) 0.012(4) 0.003(4) -0.004(4)
C35A 0.162(12) 0.135(9) 0.094(8) -0.002(7) 0.061(7) -0.015(8)
C36A 0.093(7) 0.116(8) 0.079(6) 0.004(5) 0.025(5) 0.037(6)
C29B 0.036(3) 0.108(5) 0.075(4) 0.028(4) 0.018(3) 0.014(3)
C30B 0.080(6) 0.126(8) 0.063(5) -0.001(5) 0.017(5) -0.010(6)
C31B 0.119(8) 0.113(8) 0.101(6) -0.019(6) 0.018(6) -0.035(6)
C32B 0.099(7) 0.162(10) 0.124(8) 0.015(7) 0.020(6) -0.037(7)
C33B 0.052(4) 0.109(7) 0.060(5) 0.007(4) -0.002(4) -0.004(4)
C34B 0.050(4) 0.118(7) 0.046(5) 0.012(4) 0.003(4) -0.004(4)
C35B 0.162(12) 0.135(9) 0.094(8) -0.002(7) 0.061(7) -0.015(8)
C36B 0.093(7) 0.116(8) 0.079(6) 0.004(5) 0.025(5) 0.037(6)
C37 0.078(4) 0.072(4) 0.043(3) 0.005(3) 0.010(3) -0.007(3)
C38 0.109(5) 0.095(6) 0.055(4) 0.013(4) -0.011(4) -0.036(4)
C39 0.177(9) 0.178(10) 0.053(4) 0.041(5) -0.035(5) -0.096(8)
C40 0.091(6) 0.229(13) 0.119(8) 0.096(8) -0.027(6) -0.058(7)
C41 0.092(6) 0.150(9) 0.140(8) 0.089(7) 0.028(6) 0.005(5)
C42 0.079(5) 0.106(6) 0.081(5) 0.043(4) 0.017(4) -0.005(4)
C43 0.214(10) 0.078(6) 0.105(6) -0.015(5) 0.025(6) 0.011(6)
C44 0.165(8) 0.092(6) 0.121(6) 0.019(5) 0.071(6) 0.023(5)
C45 0.049(3) 0.055(4) 0.066(3) -0.004(3) 0.018(3) -0.011(3)
C46 0.046(4) 0.102(6) 0.123(5) -0.027(4) 0.041(3) -0.020(4)
C47 0.038(4) 0.092(5) 0.159(7) -0.039(5) 0.037(4) -0.008(3)
C48 0.045(4) 0.114(6) 0.121(6) -0.054(5) 0.015(3) 0.005(4)
C49 0.052(4) 0.116(6) 0.083(4) -0.017(4) 0.010(3) 0.018(4)
C50 0.053(3) 0.087(5) 0.063(3) -0.014(3) 0.022(3) -0.007(3)
C51 0.077(5) 0.076(5) 0.186(8) 0.024(5) 0.048(5) -0.009(4)
C52 0.062(4) 0.073(4) 0.101(5) -0.003(3) 0.011(3) -0.015(3)
C53 0.057(3) 0.056(4) 0.035(3) -0.001(2) 0.014(2) 0.003(3)
C54 0.062(3) 0.058(4) 0.057(3) -0.003(3) 0.009(3) 0.008(3)
C55 0.056(4) 0.106(5) 0.068(4) -0.033(4) 0.004(3) -0.011(3)
C56 0.079(4) 0.117(6) 0.048(3) -0.025(4) -0.023(3) 0.017(4)
C57 0.105(5) 0.101(6) 0.041(3) -0.009(3) -0.009(3) 0.030(4)
C58 0.099(5) 0.079(5) 0.038(3) 0.000(3) 0.016(3) 0.021(4)
C59 0.086(4) 0.069(4) 0.072(4) 0.012(3) 0.010(3) -0.008(3)
C60 0.128(6) 0.091(5) 0.056(4) 0.018(3) 0.022(4) 0.005(4)
O1W 0.084(3) 0.068(3) 0.059(2) -0.004(2) 0.004(2) 0.004(3)
O2W 0.236(8) 0.174(7) 0.143(5) 0.019(4) 0.021(5) 0.076(6)
O3W 0.157(5) 0.102(4) 0.085(3) -0.037(3) -0.007(3) -0.052(3)
O1M 0.062(2) 0.062(3) 0.0455(19) -0.0006(16) 0.0039(15) -0.0062(18)
C1M 0.076(4) 0.058(4) 0.072(4) -0.006(3) 0.020(3) -0.011(3)
O2M 0.071(2) 0.066(3) 0.0331(18) -0.0035(16) 0.0025(16) -0.0133(19)
C2M 0.079(4) 0.077(5) 0.073(4) -0.007(3) 0.009(3) -0.007(3)

loop_
_atom_type_symbol
_atom_type_description
_atom_type_scat_dispersion_real
_atom_type_scat_dispersion_imag
_atom_type_scat_source
C C 0.0033 0.0016 'International Tables Vol C Tables 4.2.6.8 and 6.1.1.4'
H H 0.0000 0.0000 'International Tables Vol C Tables 4.2.6.8 and 6.1.1.4'
N N 0.0061 0.0033 'International Tables Vol C Tables 4.2.6.8 and 6.1.1.4'
O O 0.0106 0.0060 'International Tables Vol C Tables 4.2.6.8 and 6.1.1.4'

loop_
_geom_angle_atom_site_label_1
_geom_angle_atom_site_label_2
_geom_angle_atom_site_label_3
_geom_angle
C10 O1 H1H 109.5
C12 O2 H2H 109.5
C18 O3 C45 116.8(3)
C19 O4 C53 117.9(3)
C24 O5 H5H 109.5
C26 O6 H6H 109.5
C4 O7 C29B 122.7(7)
C4 O7 C29A 117.9(4)
C29B O7 C29A 12.8(6)
C5 O8 C37 118.7(3)
C8 N1 C1 111.2(4)
C8 N1 H1N 124.4
C1 N1 H1N 124.4
C8 N2 C9 122.5(4)
C15 N3 C13 123.2(4)
C22 N4 C15 110.6(4)
C22 N4 H4N 124.7
C15 N4 H4N 124.7
C22 N5 C23 122.2(4)
C1 N6 C27 122.0(4)
N6 C1 N1 129.3(5)
N6 C1 C2 125.3(5)
N1 C1 C2 105.4(4)
C7 C2 C3 122.1(5)
C7 C2 C1 109.5(4)
C3 C2 C1 128.3(5)
C2 C3 C4 116.3(5)
C2 C3 H3 121.9
C4 C3 H3 121.9
C3 C4 C5 121.8(4)
C3 C4 O7 122.8(5)
C5 C4 O7 115.4(4)
O8 C5 C6 125.0(4)
O8 C5 C4 113.8(4)
C6 C5 C4 121.2(4)
C5 C6 C7 116.1(4)
C5 C6 H6 121.9
C7 C6 H6 121.9
C2 C7 C6 122.5(4)
C2 C7 C8 108.4(4)
C6 C7 C8 129.1(4)
N2 C8 N1 129.3(4)
N2 C8 C7 125.1(4)
N1 C8 C7 105.5(4)
C10 C9 C14 119.4(5)
C10 C9 N2 117.8(4)
C14 C9 N2 122.7(5)
O1 C10 C9 117.4(4)
O1 C10 C11 121.4(5)
C9 C10 C11 121.1(5)
C12 C11 C10 118.4(5)
C12 C11 H11 120.8
C10 C11 H11 120.8
O2 C12 C13 121.6(4)
O2 C12 C11 117.0(5)
C13 C12 C11 121.4(5)
C12 C13 C14 120.0(4)
C12 C13 N3 114.9(4)
C14 C13 N3 125.0(5)
C13 C14 C9 119.3(5)
C13 C14 H14 120.3
C9 C14 H14 120.3
N3 C15 N4 129.9(4)
N3 C15 C16 124.1(5)
N4 C15 C16 106.0(4)
C21 C16 C17 122.3(4)
C21 C16 C15 108.7(4)
C17 C16 C15 128.9(5)
C18 C17 C16 116.6(4)
C18 C17 H17 121.7
C16 C17 H17 121.7
C17 C18 O3 124.1(4)
C17 C18 C19 121.2(4)
O3 C18 C19 114.6(4)
O4 C19 C20 124.1(4)
O4 C19 C18 114.8(4)
C20 C19 C18 121.1(4)
C19 C20 C21 117.5(4)
C19 C20 H20 121.2
C21 C20 H20 121.2
C16 C21 C20 121.2(4)
C16 C21 C22 107.5(4)
C20 C21 C22 131.3(4)
N5 C22 N4 128.6(4)
N5 C22 C21 124.2(4)
N4 C22 C21 107.1(4)
C28 C23 C24 119.8(4)
C28 C23 N5 124.2(4)
C24 C23 N5 115.8(4)
O5 C24 C23 119.2(4)
O5 C24 C25 121.7(4)
C23 C24 C25 119.0(4)
C26 C25 C24 119.4(5)
C26 C25 H25 120.3
C24 C25 H25 120.3
C25 C26 O6 118.3(5)
C25 C26 C27 121.9(4)
O6 C26 C27 119.8(4)
C28 C27 C26 118.2(4)
C28 C27 N6 125.5(4)
C26 C27 N6 115.5(4)
C27 C28 C23 121.5(4)
C27 C28 H28 119.2
C23 C28 H28 119.2
C34A C29A C30A 124.5
C34A C29A O7 122.4(3)
C30A C29A O7 113.0(3)
C29A C30A C31A 117.0
C29A C30A C35A 121.0
C31A C30A C35A 122.0
C32A C31A C30A 120.6
C33A C32A C31A 120.4
C32A C33A C34A 121.0
C29A C34A C33A 116.5
C29A C34A C36A 121.9
C33A C34A C36A 121.6
C34B C29B C30B 124.5
C34B C29B O7 107.0(7)
C30B C29B O7 128.0(7)
C29B C30B C31B 117.0
C29B C30B C35B 121.0
C31B C30B C35B 122.0
C32B C31B C30B 120.6
C32B C31B H31B 119.7
C30B C31B H31B 119.7
C33B C32B C31B 120.4
C33B C32B H32B 119.8
C31B C32B H32B 119.8
C32B C33B C34B 121.0
C32B C33B H33B 119.5
C34B C33B H33B 119.5
C29B C34B C33B 116.5
C29B C34B C36B 121.9
C33B C34B C36B 121.6
C30B C35B H35D 109.5
C30B C35B H35E 109.5
H35D C35B H35E 109.5
C30B C35B H35F 109.5
H35D C35B H35F 109.5
H35E C35B H35F 109.5
C34B C36B H36D 109.5
C34B C36B H36E 109.5
H36D C36B H36E 109.5
C34B C36B H36F 109.5
H36D C36B H36F 109.5
H36E C36B H36F 109.5
C42 C37 C38 124.5
C42 C37 O8 117.6(2)
C38 C37 O8 117.8(2)
C37 C38 C39 117.0
C37 C38 C43 121.0
C39 C38 C43 122.0
C40 C39 C38 120.6
C40 C39 H39 119.7
C38 C39 H39 119.7
C41 C40 C39 120.4
C41 C40 H40 119.8
C39 C40 H40 119.8
C40 C41 C42 121.0
C40 C41 H41 119.5
C42 C41 H41 119.5
C37 C42 C41 116.5
C37 C42 C44 121.9
C41 C42 C44 121.6
C38 C43 H43A 109.5
C38 C43 H43B 109.5
H43A C43 H43B 109.5
C38 C43 H43C 109.5
H43A C43 H43C 109.5
H43B C43 H43C 109.5
C42 C44 H44A 109.5
C42 C44 H44B 109.5
H44A C44 H44B 109.5
C42 C44 H44C 109.5
H44A C44 H44C 109.5
H44B C44 H44C 109.5
C50 C45 C46 124.5
C50 C45 O3 116.3(2)
C46 C45 O3 119.0(2)
C45 C46 C47 117.0
C45 C46 C51 121.0
C47 C46 C51 122.0
C48 C47 C46 120.6
C48 C47 H47 119.7
C46 C47 H47 119.7
C49 C48 C47 120.4
C49 C48 H48 119.8
C47 C48 H48 119.8
C48 C49 C50 121.0
C48 C49 H49 119.5
C50 C49 H49 119.5
C45 C50 C49 116.5
C45 C50 C52 121.9
C49 C50 C52 121.6
C46 C51 H51A 109.5
C46 C51 H51B 109.5
H51A C51 H51B 109.5
C46 C51 H51C 109.5
H51A C51 H51C 109.5
H51B C51 H51C 109.5
C50 C52 H52A 109.5
C50 C52 H52B 109.5
H52A C52 H52B 109.5
C50 C52 H52C 109.5
H52A C52 H52C 109.5
H52B C52 H52C 109.5
C58 C53 C54 124.5
C58 C53 O4 117.4(2)
C54 C53 O4 117.9(2)
C53 C54 C55 117.0
C53 C54 C59 121.0
C55 C54 C59 122.0
C56 C55 C54 120.6
C56 C55 H55 119.7
C54 C55 H55 119.7
C57 C56 C55 120.4
C57 C56 H56 119.8
C55 C56 H56 119.8
C56 C57 C58 121.0
C56 C57 H57 119.5
C58 C57 H57 119.5
C53 C58 C57 116.5
C53 C58 C60 121.9
C57 C58 C60 121.6
C54 C59 H59A 109.5
C54 C59 H59B 109.5
H59A C59 H59B 109.5
C54 C59 H59C 109.5
H59A C59 H59C 109.5
H59B C59 H59C 109.5
C58 C60 H60A 109.5
C58 C60 H60B 109.5
H60A C60 H60B 109.5
C58 C60 H60C 109.5
H60A C60 H60C 109.5
H60B C60 H60C 109.5
H1W O1W H2W 104(3)
C1M O1M H1M 109.5
O1M C1M H1MA 109.5
O1M C1M H1MB 109.5
H1MA C1M H1MB 109.5
O1M C1M H1MC 109.5
H1MA C1M H1MC 109.5
H1MB C1M H1MC 109.5
C2M O2M H2M 109.5
O2M C2M H2MA 109.5
O2M C2M H2MB 109.5
H2MA C2M H2MB 109.5
O2M C2M H2MC 109.5
H2MA C2M H2MC 109.5
H2MB C2M H2MC 109.5

loop_
_geom_bond_atom_site_label_1
_geom_bond_atom_site_label_2
_geom_bond_distance
O1 C10 1.369(5)
O1 H1H 0.8400
O2 C12 1.377(6)
O2 H2H 0.8400
O3 C18 1.377(5)
O3 C45 1.401(4)
O4 C19 1.373(5)
O4 C53 1.403(4)
O5 C24 1.340(5)
O5 H5H 0.8400
O6 C26 1.386(6)
O6 H6H 0.8400
O7 C4 1.403(6)
O7 C29B 1.421(5)
O7 C29A 1.425(5)
O8 C5 1.374(5)
O8 C37 1.397(4)
N1 C8 1.393(6)
N1 C1 1.426(6)
N1 H1N 0.8800
N2 C8 1.270(6)
N2 C9 1.418(6)
N3 C15 1.291(6)
N3 C13 1.414(6)
N4 C22 1.389(6)
N4 C15 1.391(6)
N4 H4N 0.8800
N5 C22 1.310(6)
N5 C23 1.423(6)
N6 C1 1.274(6)
N6 C27 1.418(6)
C1 C2 1.460(7)
C2 C7 1.367(6)
C2 C3 1.376(7)
C3 C4 1.395(7)
C3 H3 0.9500
C4 C5 1.396(7)
C5 C6 1.380(7)
C6 C7 1.397(6)
C6 H6 0.9500
C7 C8 1.491(7)
C9 C10 1.392(7)
C9 C14 1.413(6)
C10 C11 1.401(7)
C11 C12 1.399(7)
C11 H11 0.9500
C12 C13 1.382(7)
C13 C14 1.402(7)
C14 H14 0.9500
C15 C16 1.468(6)
C16 C21 1.375(6)
C16 C17 1.407(6)
C17 C18 1.375(6)
C17 H17 0.9500
C18 C19 1.422(7)
C19 C20 1.380(6)
C20 C21 1.392(6)
C20 H20 0.9500
C21 C22 1.461(6)
C23 C28 1.391(6)
C23 C24 1.397(6)
C24 C25 1.416(6)
C25 C26 1.376(7)
C25 H25 0.9500
C26 C27 1.394(7)
C27 C28 1.385(6)
C28 H28 0.9500
C29A C34A 1.3905
C29A C30A 1.3924
C30A C31A 1.3967
C30A C35A 1.5049
C31A C32A 1.3913
C31A H31A 0.9500
C32A C33A 1.3904
C32A H32A 0.9500
C33A C34A 1.3982
C33A H33A 0.9500
C34A C36A 1.5033
C35A H35A 0.9800
C35A H35B 0.9800
C35A H35C 0.9800
C36A H36A 0.9800
C36A H36B 0.9800
C36A H36C 0.9800
C29B C34B 1.3904
C29B C30B 1.3923
C30B C31B 1.3967
C30B C35B 1.5050
C31B C32B 1.3914
C31B H31B 0.9500
C32B C33B 1.3905
C32B H32B 0.9500
C33B C34B 1.3982
C33B H33B 0.9500
C34B C36B 1.5033
C35B H35D 0.9800
C35B H35E 0.9800
C35B H35F 0.9800
C36B H36D 0.9800
C36B H36E 0.9800
C36B H36F 0.9800
C37 C42 1.3904
C37 C38 1.3923
C38 C39 1.3967
C38 C43 1.5050
C39 C40 1.3913
C39 H39 0.9500
C40 C41 1.3905
C40 H40 0.9500
C41 C42 1.3982
C41 H41 0.9500
C42 C44 1.5033
C43 H43A 0.9800
C43 H43B 0.9800
C43 H43C 0.9800
C44 H44A 0.9800
C44 H44B 0.9800
C44 H44C 0.9800
C45 C50 1.3904
C45 C46 1.3924
C46 C47 1.3967
C46 C51 1.5049
C47 C48 1.3913
C47 H47 0.9500
C48 C49 1.3905
C48 H48 0.9500
C49 C50 1.3982
C49 H49 0.9500
C50 C52 1.5033
C51 H51A 0.9800
C51 H51B 0.9800
C51 H51C 0.9800
C52 H52A 0.9800
C52 H52B 0.9800
C52 H52C 0.9800
C53 C58 1.3904
C53 C54 1.3924
C54 C55 1.3967
C54 C59 1.5049
C55 C56 1.3913
C55 H55 0.9500
C56 C57 1.3904
C56 H56 0.9500
C57 C58 1.3982
C57 H57 0.9500
C58 C60 1.5033
C59 H59A 0.9800
C59 H59B 0.9800
C59 H59C 0.9800
C60 H60A 0.9800
C60 H60B 0.9800
C60 H60C 0.9800
O1W H1W 0.902(2)
O1W H2W 0.901(2)
O1M C1M 1.405(6)
O1M H1M 0.8400
C1M H1MA 0.9800
C1M H1MB 0.9800
C1M H1MC 0.9800
O2M C2M 1.408(7)
O2M H2M 0.8400
C2M H2MA 0.9800
C2M H2MB 0.9800
C2M H2MC 0.9800

loop_
_geom_hbond_atom_site_label_D
_geom_hbond_atom_site_label_H
_geom_hbond_atom_site_label_A
_geom_hbond_distance_DH
_geom_hbond_distance_HA
_geom_hbond_distance_DA
_geom_hbond_angle_DHA
_geom_hbond_site_symmetry_A
O1 H1H O2M 0.84 1.78 2.614(5) 175.4 .
O2 H2H N3 0.84 2.25 2.700(5) 114.1 .
O5 H5H O1M 0.84 1.82 2.655(4) 176.8 4_565
O6 H6H N6 0.84 2.25 2.698(6) 113.7 .
N1 H1N O1W 0.88 2.13 2.940(6) 153.4 .
N4 H4N O1W 0.88 2.16 2.926(5) 145.4 .
O1M H1M N2 0.84 2.03 2.854(5) 168.5 .
O1M H1M O1 0.84 2.57 3.046(5) 116.9 .
O2M H2M N5 0.84 1.97 2.804(5) 172.0 4_666

loop_
_geom_torsion_atom_site_label_1
_geom_torsion_atom_site_label_2
_geom_torsion_atom_site_label_3
_geom_torsion_atom_site_label_4
_geom_torsion
C27 N6 C1 N1 4.2(9)
C27 N6 C1 C2 -178.3(5)
C8 N1 C1 N6 177.3(5)
C8 N1 C1 C2 -0.5(5)
N6 C1 C2 C7 -177.2(5)
N1 C1 C2 C7 0.8(5)
N6 C1 C2 C3 7.3(9)
N1 C1 C2 C3 -174.8(5)
C7 C2 C3 C4 1.6(8)
C1 C2 C3 C4 176.6(5)
C2 C3 C4 C5 1.0(8)
C2 C3 C4 O7 -178.7(5)
C29B O7 C4 C3 -11.2(9)
C29A O7 C4 C3 2.6(7)
C29B O7 C4 C5 169.1(7)
C29A O7 C4 C5 -177.0(4)
C37 O8 C5 C6 -2.5(7)
C37 O8 C5 C4 175.8(4)
C3 C4 C5 O8 179.0(5)
O7 C4 C5 O8 -1.4(7)
C3 C4 C5 C6 -2.7(8)
O7 C4 C5 C6 177.0(5)
O8 C5 C6 C7 179.9(5)
C4 C5 C6 C7 1.7(7)
C3 C2 C7 C6 -2.6(8)
C1 C2 C7 C6 -178.4(5)
C3 C2 C7 C8 175.2(5)
C1 C2 C7 C8 -0.7(6)
C5 C6 C7 C2 0.8(7)
C5 C6 C7 C8 -176.4(5)
C9 N2 C8 N1 -3.8(9)
C9 N2 C8 C7 172.6(5)
C1 N1 C8 N2 177.0(5)
C1 N1 C8 C7 0.1(5)
C2 C7 C8 N2 -176.7(5)
C6 C7 C8 N2 0.8(9)
C2 C7 C8 N1 0.4(5)
C6 C7 C8 N1 177.9(5)
C8 N2 C9 C10 141.8(6)
C8 N2 C9 C14 -42.3(8)
C14 C9 C10 O1 178.7(5)
N2 C9 C10 O1 -5.3(8)
C14 C9 C10 C11 -4.6(9)
N2 C9 C10 C11 171.4(5)
O1 C10 C11 C12 177.7(5)
C9 C10 C11 C12 1.1(9)
C10 C11 C12 O2 -177.4(5)
C10 C11 C12 C13 2.2(9)
O2 C12 C13 C14 177.7(5)
C11 C12 C13 C14 -1.9(9)
O2 C12 C13 N3 1.5(8)
C11 C12 C13 N3 -178.1(5)
C15 N3 C13 C12 -140.4(5)
C15 N3 C13 C14 43.7(8)
C12 C13 C14 C9 -1.6(8)
N3 C13 C14 C9 174.2(5)
C10 C9 C14 C13 4.8(8)
N2 C9 C14 C13 -171.0(5)
C13 N3 C15 N4 -0.4(8)
C13 N3 C15 C16 -179.0(5)
C22 N4 C15 N3 179.7(5)
C22 N4 C15 C16 -1.6(5)
N3 C15 C16 C21 179.7(5)
N4 C15 C16 C21 0.9(5)
N3 C15 C16 C17 -2.4(9)
N4 C15 C16 C17 178.8(5)
C21 C16 C17 C18 1.3(7)
C15 C16 C17 C18 -176.4(5)
C16 C17 C18 O3 179.8(5)
C16 C17 C18 C19 -1.7(7)
C45 O3 C18 C17 -0.1(7)
C45 O3 C18 C19 -178.8(4)
C53 O4 C19 C20 -21.1(6)
C53 O4 C19 C18 158.8(4)
C17 C18 C19 O4 -179.1(4)
O3 C18 C19 O4 -0.4(6)
C17 C18 C19 C20 0.8(7)
O3 C18 C19 C20 179.4(4)
O4 C19 C20 C21 -179.6(4)
C18 C19 C20 C21 0.6(7)
C17 C16 C21 C20 0.0(7)
C15 C16 C21 C20 178.1(4)
C17 C16 C21 C22 -177.9(5)
C15 C16 C21 C22 0.1(5)
C19 C20 C21 C16 -1.0(7)
C19 C20 C21 C22 176.4(5)
C23 N5 C22 N4 -4.9(8)
C23 N5 C22 C21 175.5(4)
C15 N4 C22 N5 -177.9(5)
C15 N4 C22 C21 1.7(5)
C16 C21 C22 N5 178.5(5)
C20 C21 C22 N5 0.8(8)
C16 C21 C22 N4 -1.1(5)
C20 C21 C22 N4 -178.8(5)
C22 N5 C23 C28 -41.2(7)
C22 N5 C23 C24 143.5(5)
C28 C23 C24 O5 -179.3(4)
N5 C23 C24 O5 -3.7(7)
C28 C23 C24 C25 -0.6(7)
N5 C23 C24 C25 174.9(4)
O5 C24 C25 C26 178.1(5)
C23 C24 C25 C26 -0.4(8)
C24 C25 C26 O6 -178.0(5)
C24 C25 C26 C27 2.4(9)
C25 C26 C27 C28 -3.2(9)
O6 C26 C27 C28 177.2(5)
C25 C26 C27 N6 -173.5(5)
O6 C26 C27 N6 6.9(8)
C1 N6 C27 C28 49.5(8)
C1 N6 C27 C26 -141.1(6)
C26 C27 C28 C23 2.1(8)
N6 C27 C28 C23 171.3(5)
C24 C23 C28 C27 -0.2(8)
N5 C23 C28 C27 -175.4(5)
C4 O7 C29A C34A -85.6(5)
C29B O7 C29A C34A 30(3)
C4 O7 C29A C30A 98.0(4)
C29B O7 C29A C30A -147(3)
C34A C29A C30A C31A -1.2
O7 C29A C30A C31A 175.2(4)
C34A C29A C30A C35A 179.1
O7 C29A C30A C35A -4.5(4)
C29A C30A C31A C32A 0.8
C35A C30A C31A C32A -179.5
C30A C31A C32A C33A 0.0
C31A C32A C33A C34A -0.4
C30A C29A C34A C33A 0.8
O7 C29A C34A C33A -175.2(4)
C30A C29A C34A C36A -179.0
O7 C29A C34A C36A 4.9(4)
C32A C33A C34A C29A 0.0
C32A C33A C34A C36A 179.9
C4 O7 C29B C34B -84.4(8)
C29A O7 C29B C34B -156(3)
C4 O7 C29B C30B 87.8(10)
C29A O7 C29B C30B 16(3)
C34B C29B C30B C31B -1.2
O7 C29B C30B C31B -172.2(13)
C34B C29B C30B C35B 179.1
O7 C29B C30B C35B 8.1(13)
C29B C30B C31B C32B 0.8
C35B C30B C31B C32B -179.5
C30B C31B C32B C33B 0.0
C31B C32B C33B C34B -0.4
C30B C29B C34B C33B 0.8
O7 C29B C34B C33B 173.4(11)
C30B C29B C34B C36B -179.0
O7 C29B C34B C36B -6.5(11)
C32B C33B C34B C29B 0.0
C32B C33B C34B C36B 179.9
C5 O8 C37 C42 -81.6(4)
C5 O8 C37 C38 101.9(4)
C42 C37 C38 C39 -1.2
O8 C37 C38 C39 175.0(3)
C42 C37 C38 C43 179.1
O8 C37 C38 C43 -4.7(3)
C37 C38 C39 C40 0.8
C43 C38 C39 C40 -179.5
C38 C39 C40 C41 0.0
C39 C40 C41 C42 -0.4
C38 C37 C42 C41 0.8
O8 C37 C42 C41 -175.4(3)
C38 C37 C42 C44 -179.0
O8 C37 C42 C44 4.7(3)
C40 C41 C42 C37 0.0
C40 C41 C42 C44 179.9
C18 O3 C45 C50 98.6(4)
C18 O3 C45 C46 -86.6(4)
C50 C45 C46 C47 -1.2
O3 C45 C46 C47 -175.6(3)
C50 C45 C46 C51 179.1
O3 C45 C46 C51 4.7(3)
C45 C46 C47 C48 0.8
C51 C46 C47 C48 -179.5
C46 C47 C48 C49 0.0
C47 C48 C49 C50 -0.4
C46 C45 C50 C49 0.8
O3 C45 C50 C49 175.3(3)
C46 C45 C50 C52 -179.0
O3 C45 C50 C52 -4.5(3)
C48 C49 C50 C45 0.0
C48 C49 C50 C52 179.9
C19 O4 C53 C58 101.3(3)
C19 O4 C53 C54 -83.6(4)
C58 C53 C54 C55 -1.2
O4 C53 C54 C55 -176.0(2)
C58 C53 C54 C59 179.1
O4 C53 C54 C59 4.3(2)
C53 C54 C55 C56 0.8
C59 C54 C55 C56 -179.5
C54 C55 C56 C57 0.0
C55 C56 C57 C58 -0.4
C54 C53 C58 C57 0.8
O4 C53 C58 C57 175.6(2)
C54 C53 C58 C60 -179.0
O4 C53 C58 C60 -4.2(2)
C56 C57 C58 C53 0.0
C56 C57 C58 C60 179.9

loop_
_platon_squeeze_void_nr
_platon_squeeze_void_average_x
_platon_squeeze_void_average_y
_platon_squeeze_void_average_z
_platon_squeeze_void_volume
_platon_squeeze_void_count_electrons
_platon_squeeze_void_content
1 0.000 0.500 0.500 613 160 ' '
2 0.193 0.400 0.956 87 31 ' '
3 0.307 0.900 0.544 87 38 ' '
4 0.500 1.000 0.000 613 159 ' '
5 0.154 0.754 0.298 12 1 ' '
6 0.345 0.254 0.202 12 0 ' '
7 0.692 0.100 0.456 87 31 ' '
8 0.807 0.600 1.044 87 38 ' '
9 0.654 0.746 0.798 11 1 ' '
10 0.845 0.246 0.702 11 0 ' '
